data_7235031
loop_
_publ_author_name
'Yuichiro Watanabe'
'Ryo Yoshioka'
'Hisahiro Sasabe'
'Takahiro Kamata'
'Hiroshi Katagiri'
'Daisuke Yokoyama'
'Junji Kido'

_publ_section_title
;
 Fundamental functions of peripheral and core pyridine rings in a series
 of bis-terpyridine derivatives for high-performance organic
 light-emitting devices
;
_journal_name_full 'Journal of Materials Chemistry C'
_journal_page_first 8980
_journal_page_last 8988
_journal_paper_doi 10.1039/C6TC02631A
_journal_volume 4
_journal_year 2016
_chemical_formula_moiety 'C36 H24 N6'
_chemical_formula_sum 'C36 H24 N6'
_chemical_formula_weight 540.61
_chemical_name_systematic 1,4-bis(4,2':6'4''-terpyridin-4'-yl)benzene
_space_group_crystal_system monoclinic
_space_group_IT_number 14
_space_group_name_Hall '-P 2ybc'
_space_group_name_H-M_alt 'P 1 21/c 1'
_atom_sites_solution_hydrogens geom
_atom_sites_solution_primary direct
_atom_sites_solution_secondary difmap
_cell_angle_alpha 90
_cell_angle_beta 109.928(3)
_cell_angle_gamma 90
_cell_formula_units_Z 4
_cell_length_a 7.5568(5)
_cell_length_b 32.8316(17)
_cell_length_c 10.9474(7)
_cell_measurement_reflns_used 7185
_cell_measurement_temperature 93
_cell_measurement_theta_max 30.4
_cell_measurement_theta_min 2.1
_cell_volume 2553.4(3)
_computing_cell_refinement 'CrystalClear-SM Expert 2.0 r15 (Rigaku, 2011)'
_computing_data_collection 'CrystalClear-SM Expert 2.0 r15 (Rigaku, 2011)'
_computing_data_reduction 'CrystalClear-SM Expert 2.0 r15 (Rigaku, 2011)'
_computing_molecular_graphics 'ORTEP-3 for Windows (Farrugia, 2012)'
_computing_publication_material 'Yadokari-XG (Wakita, Nemoto et al., 2009)'
_computing_structure_refinement 'SHELXL-2014 (Sheldrick, 2015)'
_computing_structure_solution 'SHELXT (Sheldrick, 2015)'
_diffrn_ambient_temperature 93
_diffrn_detector_area_resol_mean 28.5714
_diffrn_measured_fraction_theta_full 0.997
_diffrn_measured_fraction_theta_max 0.997
_diffrn_measurement_device_type 'Rigaku Saturn 70 CCD area detector'
_diffrn_measurement_method \w
_diffrn_radiation_type MoK\a
_diffrn_radiation_wavelength 0.71075
_diffrn_reflns_av_R_equivalents 0.0293
_diffrn_reflns_av_unetI/netI 0.0222
_diffrn_reflns_Laue_measured_fraction_full 0.997
_diffrn_reflns_Laue_measured_fraction_max 0.997
_diffrn_reflns_limit_h_max 9
_diffrn_reflns_limit_h_min -9
_diffrn_reflns_limit_k_max 42
_diffrn_reflns_limit_k_min -42
_diffrn_reflns_limit_l_max 14
_diffrn_reflns_limit_l_min -14
_diffrn_reflns_number 31257
_diffrn_reflns_point_group_measured_fraction_full 0.997
_diffrn_reflns_point_group_measured_fraction_max 0.997
_diffrn_reflns_theta_full 25.242
_diffrn_reflns_theta_max 27.479
_diffrn_reflns_theta_min 3.175
_diffrn_source 'Rotating Anode'
_exptl_absorpt_coefficient_mu 0.086
_exptl_absorpt_correction_T_max 1.000
_exptl_absorpt_correction_T_min 0.925
_exptl_absorpt_correction_type multi-scan
_exptl_absorpt_process_details '(REQAB; Jacobson, 1998)'
_exptl_crystal_colour Colorless
_exptl_crystal_density_diffrn 1.406
_exptl_crystal_description Prism
_exptl_crystal_F_000 1128
_exptl_crystal_size_max 0.200
_exptl_crystal_size_mid 0.200
_exptl_crystal_size_min 0.200
_refine_diff_density_max 0.400
_refine_diff_density_min -0.229
_refine_diff_density_rms 0.056
_refine_ls_extinction_coef .
_refine_ls_extinction_method none
_refine_ls_goodness_of_fit_ref 1.060
_refine_ls_hydrogen_treatment constr
_refine_ls_matrix_type full
_refine_ls_number_parameters 379
_refine_ls_number_reflns 5821
_refine_ls_number_restraints 0
_refine_ls_restrained_S_all 1.060
_refine_ls_R_factor_all 0.0488
_refine_ls_R_factor_gt 0.0449
_refine_ls_shift/su_max 0.001
_refine_ls_shift/su_mean 0.000
_refine_ls_structure_factor_coef Fsqd
_refine_ls_weighting_details 'w=1/[\s^2^(Fo^2^)+(0.0775P)^2^+0.6629P] where P=(Fo^2^+2Fc^2^)/3'
_refine_ls_weighting_scheme calc
_refine_ls_wR_factor_gt 0.1237
_refine_ls_wR_factor_ref 0.1279
_reflns_Friedel_coverage 0.000
_reflns_Friedel_fraction_full .
_reflns_Friedel_fraction_max .
_reflns_number_gt 5293
_reflns_number_total 5821
_reflns_threshold_expression 'I > 2\s(I)'
_cod_data_source_file J-Mater-Chem-C-2016-4-8980.cif
_cod_data_source_block ydkr
_cod_depositor_comments
;
The following automatic conversions were performed:

data item '_exptl_absorpt_correction_type' value 'Multi-scan' was
changed to 'multi-scan' in accordance with the built-in table derived
from the CIF Core dictionary named 'cif_core.dic' version 2.4.5 last
updated on 2014-11-21.

Automatic conversion script
Id: cif_fix_values 6909 2019-04-08 15:41:33Z antanas 
;
_cod_original_sg_symbol_H-M 'P 21/c'
_cod_database_code 7235031
_shelx_space_group_comment
;
The symmetry employed for this shelxl refinement is uniquely defined
by the following loop, which should always be used as a source of
symmetry information in preference to the above space-group names.
They are only intended as comments.
;
_shelx_estimated_absorpt_t_min 0.983
_shelx_estimated_absorpt_t_max 0.983

loop_
_space_group_symop_operation_xyz
'x, y, z'
'-x, y+1/2, -z+1/2'
'-x, -y, -z'
'x, -y-1/2, z-1/2'

loop_
_atom_site_label
_atom_site_type_symbol
_atom_site_fract_x
_atom_site_fract_y
_atom_site_fract_z
_atom_site_U_iso_or_equiv
_atom_site_adp_type
_atom_site_occupancy
_atom_site_site_symmetry_order
_atom_site_calc_flag
_atom_site_refinement_flags_posn
_atom_site_refinement_flags_adp
_atom_site_refinement_flags_occupancy
_atom_site_disorder_assembly
_atom_site_disorder_group
N1 N 0.61359(15) 0.13288(3) 0.51456(10) 0.0217(2) Uani 1 1 d . . . . .
N2 N 0.35700(13) 0.25079(3) 0.20460(9) 0.0163(2) Uani 1 1 d . . . . .
N3 N -0.10031(15) 0.28272(3) -0.24482(10) 0.0221(2) Uani 1 1 d . . . . .
N4 N 0.77642(14) 0.51313(3) -0.19920(9) 0.0194(2) Uani 1 1 d . . . . .
N5 N 0.80222(13) 0.54113(3) 0.25832(9) 0.0162(2) Uani 1 1 d . . . . .
N6 N 0.99202(14) 0.65048(3) 0.60445(9) 0.0200(2) Uani 1 1 d . . . . .
C1 C 0.69415(18) 0.16742(4) 0.57351(11) 0.0217(2) Uani 1 1 d . . . . .
H1 H 0.7814 0.1654 0.6595 0.026 Uiso 1 1 calc R U . . .
C2 C 0.65855(17) 0.20579(3) 0.51724(11) 0.0197(2) Uani 1 1 d . . . . .
H2 H 0.7210 0.2290 0.5640 0.024 Uiso 1 1 calc R U . . .
C3 C 0.52988(16) 0.20996(3) 0.39103(10) 0.0157(2) Uani 1 1 d . . . . .
C4 C 0.44527(16) 0.17429(3) 0.32817(11) 0.0178(2) Uani 1 1 d . . . . .
H4 H 0.3576 0.1754 0.2421 0.021 Uiso 1 1 calc R U . . .
C5 C 0.49050(17) 0.13728(3) 0.39269(11) 0.0195(2) Uani 1 1 d . . . . .
H5 H 0.4308 0.1135 0.3481 0.023 Uiso 1 1 calc R U . . .
C6 C 0.47843(16) 0.25060(3) 0.32794(11) 0.0160(2) Uani 1 1 d . . . . .
C7 C 0.54602(16) 0.28630(3) 0.39712(10) 0.0168(2) Uani 1 1 d . . . . .
H7 H 0.6315 0.2850 0.4839 0.020 Uiso 1 1 calc R U . . .
C8 C 0.48718(16) 0.32387(3) 0.33794(10) 0.0159(2) Uani 1 1 d . . . . .
C9 C 0.36269(16) 0.32396(3) 0.21025(10) 0.0168(2) Uani 1 1 d . . . . .
H9 H 0.3211 0.3490 0.1663 0.020 Uiso 1 1 calc R U . . .
C10 C 0.29956(16) 0.28706(3) 0.14730(10) 0.0160(2) Uani 1 1 d . . . . .
C11 C 0.16049(16) 0.28603(3) 0.01251(10) 0.0163(2) Uani 1 1 d . . . . .
C12 C 0.06617(17) 0.32085(3) -0.05133(11) 0.0200(2) Uani 1 1 d . . . . .
H12 H 0.0888 0.3465 -0.0087 0.024 Uiso 1 1 calc R U . . .
C13 C -0.06048(17) 0.31767(4) -0.17729(11) 0.0206(2) Uani 1 1 d . . . . .
H13 H -0.1228 0.3417 -0.2182 0.025 Uiso 1 1 calc R U . . .
C14 C -0.01087(18) 0.24953(4) -0.18245(11) 0.0231(3) Uani 1 1 d . . . . .
H14 H -0.0370 0.2243 -0.2274 0.028 Uiso 1 1 calc R U . . .
C15 C 0.11772(17) 0.24958(3) -0.05626(11) 0.0202(2) Uani 1 1 d . . . . .
H15 H 0.1759 0.2249 -0.0174 0.024 Uiso 1 1 calc R U . . .
C16 C 0.54561(15) 0.36242(3) 0.41133(10) 0.0158(2) Uani 1 1 d . . . . .
C17 C 0.54850(16) 0.36434(3) 0.53949(11) 0.0176(2) Uani 1 1 d . . . . .
H17 H 0.5209 0.3408 0.5801 0.021 Uiso 1 1 calc R U . . .
C18 C 0.59177(17) 0.40081(3) 0.60720(11) 0.0192(2) Uani 1 1 d . . . . .
H18 H 0.5909 0.4023 0.6937 0.023 Uiso 1 1 calc R U . . .
C19 C 0.63634(16) 0.43512(3) 0.54955(10) 0.0173(2) Uani 1 1 d . . . . .
H19 H 0.6644 0.4600 0.5968 0.021 Uiso 1 1 calc R U . . .
C20 C 0.64053(15) 0.43368(3) 0.42241(10) 0.0152(2) Uani 1 1 d . . . . .
C21 C 0.59235(15) 0.39696(3) 0.35402(10) 0.0158(2) Uani 1 1 d . . . . .
H21 H 0.5914 0.3955 0.2671 0.019 Uiso 1 1 calc R U . . .
C22 C 0.69703(15) 0.47044(3) 0.36470(10) 0.0150(2) Uani 1 1 d . . . . .
C23 C 0.75497(15) 0.50594(3) 0.43742(10) 0.0168(2) Uani 1 1 d . . . . .
H23 H 0.7595 0.5068 0.5252 0.020 Uiso 1 1 calc R U . . .
C24 C 0.80635(15) 0.54026(3) 0.38213(10) 0.0152(2) Uani 1 1 d . . . . .
C25 C 0.74968(15) 0.50671(3) 0.18809(10) 0.0152(2) Uani 1 1 d . . . . .
C26 C 0.69739(15) 0.47120(3) 0.23679(10) 0.0158(2) Uani 1 1 d . . . . .
H26 H 0.6622 0.4476 0.1836 0.019 Uiso 1 1 calc R U . . .
C27 C 0.75281(15) 0.50859(3) 0.05280(10) 0.0160(2) Uani 1 1 d . . . . .
C28 C 0.74848(16) 0.54599(3) -0.00931(11) 0.0182(2) Uani 1 1 d . . . . .
H28 H 0.7386 0.5707 0.0329 0.022 Uiso 1 1 calc R U . . .
C29 C 0.75876(16) 0.54648(4) -0.13333(11) 0.0192(2) Uani 1 1 d . . . . .
H29 H 0.7529 0.5722 -0.1745 0.023 Uiso 1 1 calc R U . . .
C30 C 0.78125(17) 0.47757(4) -0.13815(11) 0.0202(2) Uani 1 1 d . . . . .
H30 H 0.7954 0.4534 -0.1817 0.024 Uiso 1 1 calc R U . . .
C31 C 0.76693(16) 0.47359(3) -0.01541(10) 0.0183(2) Uani 1 1 d . . . . .
H31 H 0.7668 0.4474 0.0214 0.022 Uiso 1 1 calc R U . . .
C32 C 0.87066(15) 0.57815(3) 0.45970(10) 0.0153(2) Uani 1 1 d . . . . .
C33 C 0.88532(16) 0.58066(3) 0.59039(11) 0.0178(2) Uani 1 1 d . . . . .
H33 H 0.8543 0.5580 0.6330 0.021 Uiso 1 1 calc R U . . .
C34 C 0.94603(16) 0.61689(3) 0.65662(11) 0.0191(2) Uani 1 1 d . . . . .
H34 H 0.9557 0.6180 0.7454 0.023 Uiso 1 1 calc R U . . .
C35 C 0.97862(17) 0.64755(3) 0.47910(11) 0.0190(2) Uani 1 1 d . . . . .
H35 H 1.0110 0.6707 0.4393 0.023 Uiso 1 1 calc R U . . .
C36 C 0.92042(16) 0.61271(3) 0.40434(10) 0.0176(2) Uani 1 1 d . . . . .
H36 H 0.9145 0.6124 0.3163 0.021 Uiso 1 1 calc R U . . .

loop_
_atom_site_aniso_label
_atom_site_aniso_U_11
_atom_site_aniso_U_22
_atom_site_aniso_U_33
_atom_site_aniso_U_23
_atom_site_aniso_U_13
_atom_site_aniso_U_12
N1 0.0273(5) 0.0175(5) 0.0206(5) 0.0021(4) 0.0086(4) 0.0025(4)
N2 0.0175(5) 0.0163(5) 0.0145(4) 0.0002(3) 0.0046(4) -0.0003(3)
N3 0.0226(5) 0.0243(5) 0.0169(5) 0.0023(4) 0.0034(4) -0.0013(4)
N4 0.0204(5) 0.0225(5) 0.0140(4) 0.0009(4) 0.0041(4) 0.0001(4)
N5 0.0180(5) 0.0158(4) 0.0138(4) -0.0002(3) 0.0044(4) 0.0000(3)
N6 0.0222(5) 0.0170(5) 0.0194(5) -0.0016(4) 0.0054(4) -0.0011(4)
C1 0.0253(6) 0.0191(6) 0.0179(5) 0.0016(4) 0.0036(4) 0.0031(5)
C2 0.0216(6) 0.0166(5) 0.0181(5) -0.0005(4) 0.0031(4) -0.0001(4)
C3 0.0174(5) 0.0154(5) 0.0153(5) 0.0000(4) 0.0066(4) 0.0014(4)
C4 0.0199(5) 0.0186(5) 0.0147(5) -0.0005(4) 0.0055(4) -0.0006(4)
C5 0.0251(6) 0.0153(5) 0.0188(5) -0.0017(4) 0.0086(5) -0.0015(4)
C6 0.0164(5) 0.0159(5) 0.0159(5) 0.0009(4) 0.0059(4) -0.0001(4)
C7 0.0182(5) 0.0167(5) 0.0139(5) 0.0007(4) 0.0035(4) 0.0001(4)
C8 0.0169(5) 0.0155(5) 0.0159(5) -0.0002(4) 0.0063(4) -0.0012(4)
C9 0.0193(5) 0.0149(5) 0.0157(5) 0.0020(4) 0.0054(4) 0.0008(4)
C10 0.0164(5) 0.0163(5) 0.0150(5) 0.0010(4) 0.0053(4) -0.0001(4)
C11 0.0159(5) 0.0187(5) 0.0145(5) 0.0008(4) 0.0052(4) -0.0019(4)
C12 0.0225(6) 0.0173(5) 0.0187(5) 0.0009(4) 0.0050(4) -0.0004(4)
C13 0.0204(6) 0.0200(6) 0.0191(5) 0.0040(4) 0.0040(4) 0.0007(4)
C14 0.0271(6) 0.0205(6) 0.0179(5) -0.0022(4) 0.0026(5) -0.0023(5)
C15 0.0231(6) 0.0182(5) 0.0167(5) 0.0016(4) 0.0035(4) -0.0005(4)
C16 0.0154(5) 0.0148(5) 0.0155(5) -0.0002(4) 0.0030(4) 0.0004(4)
C17 0.0200(5) 0.0160(5) 0.0167(5) 0.0022(4) 0.0060(4) -0.0012(4)
C18 0.0235(6) 0.0205(6) 0.0138(5) -0.0003(4) 0.0068(4) -0.0022(4)
C19 0.0216(6) 0.0149(5) 0.0153(5) -0.0026(4) 0.0059(4) -0.0022(4)
C20 0.0151(5) 0.0150(5) 0.0144(5) 0.0009(4) 0.0034(4) 0.0012(4)
C21 0.0173(5) 0.0159(5) 0.0136(5) 0.0006(4) 0.0044(4) 0.0011(4)
C22 0.0152(5) 0.0149(5) 0.0141(5) 0.0014(4) 0.0041(4) 0.0010(4)
C23 0.0196(5) 0.0172(5) 0.0135(5) 0.0001(4) 0.0055(4) 0.0003(4)
C24 0.0158(5) 0.0149(5) 0.0142(5) 0.0000(4) 0.0041(4) 0.0010(4)
C25 0.0155(5) 0.0159(5) 0.0135(5) 0.0002(4) 0.0040(4) 0.0011(4)
C26 0.0174(5) 0.0154(5) 0.0134(5) -0.0010(4) 0.0037(4) 0.0003(4)
C27 0.0153(5) 0.0191(5) 0.0124(5) 0.0004(4) 0.0033(4) -0.0010(4)
C28 0.0206(6) 0.0172(5) 0.0169(5) 0.0003(4) 0.0065(4) 0.0008(4)
C29 0.0192(5) 0.0211(6) 0.0169(5) 0.0030(4) 0.0057(4) 0.0015(4)
C30 0.0232(6) 0.0213(6) 0.0150(5) -0.0032(4) 0.0052(4) -0.0008(4)
C31 0.0218(6) 0.0166(5) 0.0154(5) 0.0008(4) 0.0049(4) -0.0019(4)
C32 0.0153(5) 0.0144(5) 0.0153(5) -0.0006(4) 0.0041(4) 0.0010(4)
C33 0.0200(5) 0.0165(5) 0.0168(5) -0.0001(4) 0.0065(4) -0.0013(4)
C34 0.0216(6) 0.0204(6) 0.0152(5) -0.0020(4) 0.0060(4) -0.0016(4)
C35 0.0206(6) 0.0159(5) 0.0191(5) 0.0010(4) 0.0050(4) -0.0010(4)
C36 0.0193(5) 0.0177(5) 0.0145(5) 0.0010(4) 0.0040(4) 0.0011(4)

loop_
_atom_type_symbol
_atom_type_description
_atom_type_scat_dispersion_real
_atom_type_scat_dispersion_imag
_atom_type_scat_source
C C 0.0033 0.0016 'International Tables Vol C Tables 4.2.6.8 and 6.1.1.4'
H H 0.0000 0.0000 'International Tables Vol C Tables 4.2.6.8 and 6.1.1.4'
N N 0.0061 0.0033 'International Tables Vol C Tables 4.2.6.8 and 6.1.1.4'

loop_
_geom_angle_atom_site_label_1
_geom_angle_atom_site_label_2
_geom_angle_atom_site_label_3
_geom_angle
_geom_angle_site_symmetry_1
_geom_angle_site_symmetry_3
C1 N1 C5 115.56(10) . .
C10 N2 C6 118.12(9) . .
C14 N3 C13 115.78(10) . .
C30 N4 C29 115.70(9) . .
C24 N5 C25 117.26(9) . .
C34 N6 C35 115.80(9) . .
N1 C1 C2 124.43(10) . .
N1 C1 H1 117.8 . .
C2 C1 H1 117.8 . .
C1 C2 C3 119.44(10) . .
C1 C2 H2 120.3 . .
C3 C2 H2 120.3 . .
C4 C3 C2 116.84(10) . .
C4 C3 C6 121.21(10) . .
C2 C3 C6 121.90(10) . .
C5 C4 C3 119.39(10) . .
C5 C4 H4 120.3 . .
C3 C4 H4 120.3 . .
N1 C5 C4 124.34(10) . .
N1 C5 H5 117.8 . .
C4 C5 H5 117.8 . .
N2 C6 C7 122.54(10) . .
N2 C6 C3 116.64(9) . .
C7 C6 C3 120.72(10) . .
C8 C7 C6 119.45(10) . .
C8 C7 H7 120.3 . .
C6 C7 H7 120.3 . .
C9 C8 C7 117.86(10) . .
C9 C8 C16 121.07(10) . .
C7 C8 C16 120.96(10) . .
C8 C9 C10 119.60(10) . .
C8 C9 H9 120.2 . .
C10 C9 H9 120.2 . .
N2 C10 C9 122.41(10) . .
N2 C10 C11 116.55(9) . .
C9 C10 C11 121.02(9) . .
C15 C11 C12 116.54(10) . .
C15 C11 C10 120.66(10) . .
C12 C11 C10 122.80(10) . .
C13 C12 C11 119.67(10) . .
C13 C12 H12 120.2 . .
C11 C12 H12 120.2 . .
N3 C13 C12 124.09(10) . .
N3 C13 H13 118.0 . .
C12 C13 H13 118.0 . .
N3 C14 C15 124.39(11) . .
N3 C14 H14 117.8 . .
C15 C14 H14 117.8 . .
C11 C15 C14 119.52(10) . .
C11 C15 H15 120.2 . .
C14 C15 H15 120.2 . .
C17 C16 C21 119.61(10) . .
C17 C16 C8 118.83(9) . .
C21 C16 C8 121.53(10) . .
C18 C17 C16 119.72(10) . .
C18 C17 H17 120.1 . .
C16 C17 H17 120.1 . .
C17 C18 C19 120.47(10) . .
C17 C18 H18 119.8 . .
C19 C18 H18 119.8 . .
C18 C19 C20 120.96(10) . .
C18 C19 H19 119.5 . .
C20 C19 H19 119.5 . .
C21 C20 C19 118.02(10) . .
C21 C20 C22 122.03(9) . .
C19 C20 C22 119.95(9) . .
C16 C21 C20 121.17(10) . .
C16 C21 H21 119.4 . .
C20 C21 H21 119.4 . .
C23 C22 C26 116.63(10) . .
C23 C22 C20 120.94(9) . .
C26 C22 C20 122.43(9) . .
C22 C23 C24 120.45(10) . .
C22 C23 H23 119.8 . .
C24 C23 H23 119.8 . .
N5 C24 C23 122.67(10) . .
N5 C24 C32 116.56(9) . .
C23 C24 C32 120.77(9) . .
N5 C25 C26 123.34(10) . .
N5 C25 C27 115.50(9) . .
C26 C25 C27 121.16(9) . .
C25 C26 C22 119.63(10) . .
C25 C26 H26 120.2 . .
C22 C26 H26 120.2 . .
C31 C27 C28 117.18(10) . .
C31 C27 C25 121.86(10) . .
C28 C27 C25 120.92(10) . .
C29 C28 C27 119.11(10) . .
C29 C28 H28 120.4 . .
C27 C28 H28 120.4 . .
N4 C29 C28 124.45(10) . .
N4 C29 H29 117.8 . .
C28 C29 H29 117.8 . .
N4 C30 C31 124.49(10) . .
N4 C30 H30 117.8 . .
C31 C30 H30 117.8 . .
C30 C31 C27 119.03(10) . .
C30 C31 H31 120.5 . .
C27 C31 H31 120.5 . .
C36 C32 C33 117.18(10) . .
C36 C32 C24 120.94(10) . .
C33 C32 C24 121.88(10) . .
C34 C33 C32 118.79(10) . .
C34 C33 H33 120.6 . .
C32 C33 H33 120.6 . .
N6 C34 C33 124.76(10) . .
N6 C34 H34 117.6 . .
C33 C34 H34 117.6 . .
N6 C35 C36 124.02(10) . .
N6 C35 H35 118.0 . .
C36 C35 H35 118.0 . .
C35 C36 C32 119.44(10) . .
C35 C36 H36 120.3 . .
C32 C36 H36 120.3 . .

loop_
_geom_bond_atom_site_label_1
_geom_bond_atom_site_label_2
_geom_bond_distance
_geom_bond_site_symmetry_2
N1 C1 1.3436(15) .
N1 C5 1.3491(15) .
N2 C10 1.3470(14) .
N2 C6 1.3493(14) .
N3 C14 1.3402(16) .
N3 C13 1.3422(15) .
N4 C30 1.3395(15) .
N4 C29 1.3426(15) .
N5 C24 1.3453(13) .
N5 C25 1.3482(14) .
N6 C34 1.3412(15) .
N6 C35 1.3445(14) .
C1 C2 1.3879(16) .
C1 H1 0.9500 .
C2 C3 1.3991(15) .
C2 H2 0.9500 .
C3 C4 1.3979(15) .
C3 C6 1.4919(15) .
C4 C5 1.3884(15) .
C4 H4 0.9500 .
C5 H5 0.9500 .
C6 C7 1.3944(15) .
C7 C8 1.3939(15) .
C7 H7 0.9500 .
C8 C9 1.3938(15) .
C8 C16 1.4833(14) .
C9 C10 1.3950(15) .
C9 H9 0.9500 .
C10 C11 1.4919(15) .
C11 C15 1.3918(15) .
C11 C12 1.4014(15) .
C12 C13 1.3888(16) .
C12 H12 0.9500 .
C13 H13 0.9500 .
C14 C15 1.3920(16) .
C14 H14 0.9500 .
C15 H15 0.9500 .
C16 C17 1.3972(15) .
C16 C21 1.3982(15) .
C17 C18 1.3873(15) .
C17 H17 0.9500 .
C18 C19 1.3879(15) .
C18 H18 0.9500 .
C19 C20 1.4038(14) .
C19 H19 0.9500 .
C20 C21 1.4002(15) .
C20 C22 1.4908(15) .
C21 H21 0.9500 .
C22 C23 1.3950(15) .
C22 C26 1.4014(14) .
C23 C24 1.3953(15) .
C23 H23 0.9500 .
C24 C32 1.4913(14) .
C25 C26 1.3938(15) .
C25 C27 1.4906(14) .
C26 H26 0.9500 .
C27 C31 1.3944(15) .
C27 C28 1.3985(15) .
C28 C29 1.3863(15) .
C28 H28 0.9500 .
C29 H29 0.9500 .
C30 C31 1.3905(15) .
C30 H30 0.9500 .
C31 H31 0.9500 .
C32 C36 1.3967(15) .
C32 C33 1.3993(15) .
C33 C34 1.3871(15) .
C33 H33 0.9500 .
C34 H34 0.9500 .
C35 C36 1.3880(15) .
C35 H35 0.9500 .
C36 H36 0.9500 .

loop_
_geom_torsion_atom_site_label_1
_geom_torsion_atom_site_label_2
_geom_torsion_atom_site_label_3
_geom_torsion_atom_site_label_4
_geom_torsion
_geom_torsion_site_symmetry_1
_geom_torsion_site_symmetry_2
_geom_torsion_site_symmetry_3
_geom_torsion_site_symmetry_4
C5 N1 C1 C2 -0.14(18) . . . .
N1 C1 C2 C3 0.47(19) . . . .
C1 C2 C3 C4 -0.64(17) . . . .
C1 C2 C3 C6 176.81(11) . . . .
C2 C3 C4 C5 0.53(16) . . . .
C6 C3 C4 C5 -176.94(10) . . . .
C1 N1 C5 C4 0.02(17) . . . .
C3 C4 C5 N1 -0.23(18) . . . .
C10 N2 C6 C7 -0.18(17) . . . .
C10 N2 C6 C3 176.39(9) . . . .
C4 C3 C6 N2 -4.53(16) . . . .
C2 C3 C6 N2 178.13(10) . . . .
C4 C3 C6 C7 172.10(11) . . . .
C2 C3 C6 C7 -5.24(17) . . . .
N2 C6 C7 C8 0.02(17) . . . .
C3 C6 C7 C8 -176.41(10) . . . .
C6 C7 C8 C9 -0.42(16) . . . .
C6 C7 C8 C16 175.75(10) . . . .
C7 C8 C9 C10 0.97(16) . . . .
C16 C8 C9 C10 -175.19(10) . . . .
C6 N2 C10 C9 0.77(17) . . . .
C6 N2 C10 C11 -178.04(9) . . . .
C8 C9 C10 N2 -1.19(17) . . . .
C8 C9 C10 C11 177.57(10) . . . .
N2 C10 C11 C15 -10.08(16) . . . .
C9 C10 C11 C15 171.09(11) . . . .
N2 C10 C11 C12 169.67(10) . . . .
C9 C10 C11 C12 -9.16(17) . . . .
C15 C11 C12 C13 -0.74(17) . . . .
C10 C11 C12 C13 179.50(10) . . . .
C14 N3 C13 C12 0.87(18) . . . .
C11 C12 C13 N3 -0.21(19) . . . .
C13 N3 C14 C15 -0.59(18) . . . .
C12 C11 C15 C14 0.99(17) . . . .
C10 C11 C15 C14 -179.24(11) . . . .
N3 C14 C15 C11 -0.35(19) . . . .
C9 C8 C16 C17 135.19(11) . . . .
C7 C8 C16 C17 -40.85(15) . . . .
C9 C8 C16 C21 -42.98(16) . . . .
C7 C8 C16 C21 140.98(11) . . . .
C21 C16 C17 C18 2.06(17) . . . .
C8 C16 C17 C18 -176.14(10) . . . .
C16 C17 C18 C19 -1.47(17) . . . .
C17 C18 C19 C20 -0.63(18) . . . .
C18 C19 C20 C21 2.07(16) . . . .
C18 C19 C20 C22 -177.31(10) . . . .
C17 C16 C21 C20 -0.59(16) . . . .
C8 C16 C21 C20 177.57(10) . . . .
C19 C20 C21 C16 -1.46(16) . . . .
C22 C20 C21 C16 177.91(10) . . . .
C21 C20 C22 C23 -176.22(10) . . . .
C19 C20 C22 C23 3.13(16) . . . .
C21 C20 C22 C26 2.95(16) . . . .
C19 C20 C22 C26 -177.70(10) . . . .
C26 C22 C23 C24 1.21(16) . . . .
C20 C22 C23 C24 -179.57(10) . . . .
C25 N5 C24 C23 -1.48(16) . . . .
C25 N5 C24 C32 178.10(9) . . . .
C22 C23 C24 N5 0.31(17) . . . .
C22 C23 C24 C32 -179.25(10) . . . .
C24 N5 C25 C26 1.13(16) . . . .
C24 N5 C25 C27 -178.17(9) . . . .
N5 C25 C26 C22 0.39(17) . . . .
C27 C25 C26 C22 179.65(10) . . . .
C23 C22 C26 C25 -1.54(15) . . . .
C20 C22 C26 C25 179.26(10) . . . .
N5 C25 C27 C31 157.38(11) . . . .
C26 C25 C27 C31 -21.94(16) . . . .
N5 C25 C27 C28 -20.27(15) . . . .
C26 C25 C27 C28 160.41(11) . . . .
C31 C27 C28 C29 -0.17(16) . . . .
C25 C27 C28 C29 177.59(10) . . . .
C30 N4 C29 C28 0.97(17) . . . .
C27 C28 C29 N4 -1.31(18) . . . .
C29 N4 C30 C31 0.86(17) . . . .
N4 C30 C31 C27 -2.28(19) . . . .
C28 C27 C31 C30 1.81(16) . . . .
C25 C27 C31 C30 -175.92(10) . . . .
N5 C24 C32 C36 1.05(15) . . . .
C23 C24 C32 C36 -179.36(10) . . . .
N5 C24 C32 C33 -178.43(10) . . . .
C23 C24 C32 C33 1.16(16) . . . .
C36 C32 C33 C34 0.54(16) . . . .
C24 C32 C33 C34 -179.96(10) . . . .
C35 N6 C34 C33 -0.78(17) . . . .
C32 C33 C34 N6 0.31(18) . . . .
C34 N6 C35 C36 0.41(17) . . . .
N6 C35 C36 C32 0.41(18) . . . .
C33 C32 C36 C35 -0.87(16) . . . .
C24 C32 C36 C35 179.62(10) . . . .
